data_9013789
loop_
_publ_author_name
'Kolitsch, U.'
'Wierzbicka-Wieczorek M'
'Tillmanns, E.'

_publ_section_title
;Crystal chemistry and topology of two flux-grown yttrium silicates, BaKYSi2O7
 and Cs3YSi8O19 Locality: synthetic
;
_journal_name_full 'The Canadian Mineralogist'
_journal_page_first 421
_journal_page_last 431
_journal_paper_doi 10.3749/canmin.47.2.421
_journal_volume 47
_journal_year 2009
_chemical_compound_source Synthetic
_chemical_formula_structural BaKYSi2O7
_chemical_formula_sum 'Ba K O7 Si2 Y'
_space_group_IT_number 14
_symmetry_space_group_name_Hall '-P 2yn'
_symmetry_space_group_name_H-M 'P 1 21/n 1'
_cell_angle_alpha 90
_cell_angle_beta 104.61
_cell_angle_gamma 90
_cell_length_a 9.775
_cell_length_b 5.718
_cell_length_c 13.096
_cell_formula_units_Z 4
_cell_volume 708.312
_database_code_amcsd 0006290
_exptl_crystal_density_diffrn 4.065
_cod_original_formula_sum 'Ba K Y Si2 O7'
_cod_database_code 9013789
_amcsd_formula_title BaKYSi2O7

loop_
_space_group_symop_operation_xyz
x,y,z
1/2+x,1/2-y,1/2+z
1/2-x,1/2+y,1/2-z
-x,-y,-z

loop_
_atom_site_aniso_label
_atom_site_aniso_U_11
_atom_site_aniso_U_22
_atom_site_aniso_U_33
_atom_site_aniso_U_12
_atom_site_aniso_U_13
_atom_site_aniso_U_23
Ba 0.00893 0.00803 0.01092 -0.00069 0.00267 0.00081
K 0.00880 0.01490 0.03370 0.00003 0.00517 -0.00130
Y 0.00541 0.00568 0.00556 -0.00011 0.00145 -0.00013
Si1 0.00510 0.00520 0.00510 -0.00040 0.00090 -0.00001
Si2 0.00500 0.00570 0.00640 -0.00012 0.00178 -0.00045
O1 0.01320 0.01260 0.01140 -0.00440 0.00170 -0.00410
O2 0.01080 0.00890 0.01580 0.00150 -0.00080 0.00240
O3 0.00690 0.00960 0.01030 -0.00010 0.00260 -0.00070
O4 0.00780 0.01660 0.00810 -0.00370 0.00210 0.00080
O5 0.01110 0.01670 0.01160 0.00210 0.00720 0.00120
O6 0.01090 0.00780 0.01460 -0.00260 0.00390 -0.00290
O7 0.01030 0.00720 0.01020 0.00210 0.00330 0.00050

loop_
_atom_site_label
_atom_site_fract_x
_atom_site_fract_y
_atom_site_fract_z
_atom_site_U_iso_or_equiv
Ba 0.63676 0.76922 0.17212 0.00926
K 0.13201 0.26406 0.13885 0.01916
Y 0.76069 0.24063 0.02162 0.00554
Si1 0.44792 0.27157 0.12132 0.00521
Si2 0.97508 0.75487 0.14618 0.00563
O1 0.36322 0.08040 0.03933 0.01260
O2 0.39106 0.53490 0.09229 0.01260
O3 0.61843 0.25820 0.13816 0.00880
O4 0.41496 0.20310 0.23643 0.01080
O5 0.07325 0.76080 0.06444 0.01230
O6 0.86372 0.53810 0.12693 0.01100
O7 0.89240 0.00070 0.15120 0.00910

loop_
_cod_related_entry_id
_cod_related_entry_database
_cod_related_entry_code
1 AMCSD 0006290
